data_4349565
loop_
_publ_author_name
'Zhu, Yuan-Yuan'
'Li, Hong-Qing'
'Ding, Zhong-Yu'
'L\"u, Xiao-Jin'
'Zhao, Liang'
'Meng, Yin-Shan'
'Liu, Tao'
'Gao, Song'

_publ_section_title
;
 Spin transitions in a series of [Fe(pybox)2]2+ complexes modulated by
 ligand structures, counter anions, and solvents
;
_journal_issue 12
_journal_name_full 'Inorganic Chemistry Frontiers'
_journal_page_first 1624
_journal_paper_doi 10.1039/C6QI00417B
_journal_volume 3
_journal_year 2016
_chemical_compound_source no
_chemical_formula_moiety 'C30 H38 Fe N6 O4, 2(B F4)'
_chemical_formula_sum 'C30 H38 B2 F8 Fe N6 O4'
_chemical_formula_weight 776.13
_chemical_name_common 2a
_chemical_name_systematic 2a
_space_group_crystal_system orthorhombic
_space_group_IT_number 61
_space_group_name_Hall '-P 2ac 2ab'
_space_group_name_H-M_alt 'P b c a'
_atom_sites_solution_hydrogens geom
_atom_sites_solution_primary iterative
_audit_creation_date 2015-07-12
_audit_creation_method
;
Olex2 1.2
(compiled 2015.01.26 svn.r3150 for OlexSys, GUI svn.r4998)
;
_audit_update_record
;
2016-03-16 deposited with the CCDC.
2016-10-28 downloaded from the CCDC.
;
_cell_angle_alpha 90
_cell_angle_beta 90
_cell_angle_gamma 90
_cell_formula_units_Z 8
_cell_length_a 13.6828(4)
_cell_length_b 19.9361(6)
_cell_length_c 25.5286(8)
_cell_measurement_reflns_used 16562
_cell_measurement_temperature 180.00(10)
_cell_measurement_theta_max 28.3000
_cell_measurement_theta_min 3.5000
_cell_volume 6963.7(4)
_computing_cell_refinement
;
CrysAlisPro, Agilent Technologies,
Version 1.171.36.32 (release 02-08-2013 CrysAlis171 .NET)
(compiled Aug  2 2013,16:46:58)
;
_computing_data_collection
;
CrysAlisPro, Agilent Technologies,
Version 1.171.36.32 (release 02-08-2013 CrysAlis171 .NET)
(compiled Aug  2 2013,16:46:58)
;
_computing_data_reduction
;
CrysAlisPro, Agilent Technologies,
Version 1.171.36.32 (release 02-08-2013 CrysAlis171 .NET)
(compiled Aug  2 2013,16:46:58)
;
_computing_molecular_graphics 'Olex2 (Dolomanov et al., 2009)'
_computing_publication_material 'Olex2 (Dolomanov et al., 2009)'
_computing_structure_refinement 'XL (Sheldrick, 2008)'
_computing_structure_solution
;
Superflip (Palatinus & Chapuis, 2007;Palatinus & van der Lee, 2008;
Palatinus et al., 2012)
;
_diffrn_ambient_temperature 180.00(10)
_diffrn_detector_area_resol_mean 10.3914
_diffrn_measured_fraction_theta_full 0.996
_diffrn_measured_fraction_theta_max 0.906
_diffrn_measurement_details
;
#__ type_ start__ end____ width___ exp.time_
  1 omega  -60.00    6.00   1.0000   30.0000
omega____ theta____ kappa____ phi______ frames
    -       13.4628  -38.0000  -30.0000 66

#__ type_ start__ end____ width___ exp.time_
  2 omega  -51.00   79.00   1.0000   30.0000
omega____ theta____ kappa____ phi______ frames
    -       13.4628    0.0000 -180.0000 130

#__ type_ start__ end____ width___ exp.time_
  3 omega  -20.00    5.00   1.0000   30.0000
omega____ theta____ kappa____ phi______ frames
    -      -14.5566  -99.0000 -150.0000 25

#__ type_ start__ end____ width___ exp.time_
  4 omega  -20.00   18.00   1.0000   30.0000
omega____ theta____ kappa____ phi______ frames
    -      -14.5566  -99.0000  -30.0000 38

#__ type_ start__ end____ width___ exp.time_
  5 omega -103.00  -71.00   1.0000   30.0000
omega____ theta____ kappa____ phi______ frames
    -      -14.5566  178.0000    0.0000 32

#__ type_ start__ end____ width___ exp.time_
  6 omega  -20.00    6.00   1.0000   30.0000
omega____ theta____ kappa____ phi______ frames
    -      -14.5566  -99.0000   60.0000 26

#__ type_ start__ end____ width___ exp.time_
  7 omega -103.00  -71.00   1.0000   30.0000
omega____ theta____ kappa____ phi______ frames
    -      -14.5566  178.0000  120.0000 32

#__ type_ start__ end____ width___ exp.time_
  8 omega  -95.00  -62.00   1.0000   30.0000
omega____ theta____ kappa____ phi______ frames
    -      -14.5566 -178.0000   60.0000 33

#__ type_ start__ end____ width___ exp.time_
  9 omega  -20.00   26.00   1.0000   30.0000
omega____ theta____ kappa____ phi______ frames
    -      -14.5566  -99.0000 -120.0000 46
;
_diffrn_measurement_device_type 'SuperNova, Dual, Cu at zero, Atlas'
_diffrn_measurement_method '\w scans'
_diffrn_orient_matrix_UB_11 -0.0011298000
_diffrn_orient_matrix_UB_12 0.0355657000
_diffrn_orient_matrix_UB_13 0.0009430000
_diffrn_orient_matrix_UB_21 -0.0086222000
_diffrn_orient_matrix_UB_22 -0.0013181000
_diffrn_orient_matrix_UB_23 0.0273743000
_diffrn_orient_matrix_UB_31 0.0510883000
_diffrn_orient_matrix_UB_32 0.0005740000
_diffrn_orient_matrix_UB_33 0.0046380000
_diffrn_radiation_monochromator mirror
_diffrn_radiation_type MoK\a
_diffrn_radiation_wavelength 0.71073
_diffrn_reflns_av_R_equivalents 0.0470
_diffrn_reflns_av_unetI/netI 0.0333
_diffrn_reflns_Laue_measured_fraction_full 0.996
_diffrn_reflns_Laue_measured_fraction_max 0.906
_diffrn_reflns_limit_h_max 17
_diffrn_reflns_limit_h_min -19
_diffrn_reflns_limit_k_max 27
_diffrn_reflns_limit_k_min -26
_diffrn_reflns_limit_l_max 29
_diffrn_reflns_limit_l_min -33
_diffrn_reflns_number 76606
_diffrn_reflns_point_group_measured_fraction_full 0.996
_diffrn_reflns_point_group_measured_fraction_max 0.906
_diffrn_reflns_theta_full 25.242
_diffrn_reflns_theta_max 30.509
_diffrn_reflns_theta_min 2.990
_diffrn_source 'SuperNova (Mo) X-ray Source'
_exptl_absorpt_coefficient_mu 0.521
_exptl_absorpt_correction_T_max 1.00000
_exptl_absorpt_correction_T_min 0.78931
_exptl_absorpt_correction_type multi-scan
_exptl_absorpt_process_details
;
CrysAlisPro, Agilent Technologies,
Version 1.171.36.32 (release 02-08-2013 CrysAlis171 .NET)
(compiled Aug  2 2013,16:46:58)
Empirical absorption correction using spherical harmonics,
 implemented in SCALE3 ABSPACK scaling algorithm.
;
_exptl_crystal_colour 'dark red'
_exptl_crystal_density_diffrn 1.481
_exptl_crystal_description block
_exptl_crystal_F_000 3200
_exptl_crystal_recrystallization_method 'Re-crystallisation from solvent'
_exptl_crystal_size_max 0.45
_exptl_crystal_size_mid 0.42
_exptl_crystal_size_min 0.33
_refine_diff_density_max 0.885
_refine_diff_density_min -0.923
_refine_diff_density_rms 0.064
_refine_ls_extinction_method none
_refine_ls_goodness_of_fit_ref 1.028
_refine_ls_hydrogen_treatment constr
_refine_ls_matrix_type full
_refine_ls_number_parameters 496
_refine_ls_number_reflns 9640
_refine_ls_number_restraints 0
_refine_ls_restrained_S_all 1.028
_refine_ls_R_factor_all 0.0872
_refine_ls_R_factor_gt 0.0531
_refine_ls_shift/su_max 0.001
_refine_ls_shift/su_mean 0.000
_refine_ls_structure_factor_coef Fsqd
_refine_ls_weighting_details 'w=1/[\s^2^(Fo^2^)+(0.0552P)^2^+7.8990P] where P=(Fo^2^+2Fc^2^)/3'
_refine_ls_weighting_scheme calc
_refine_ls_wR_factor_gt 0.1254
_refine_ls_wR_factor_ref 0.1486
_reflns_Friedel_coverage 0.000
_reflns_number_gt 6564
_reflns_number_total 9640
_reflns_threshold_expression 'I > 2\s(I)'
_cod_data_source_file c6qi00417b2.cif
_cod_data_source_block 2a
_cod_database_code 4349565
_chemical_oxdiff_formula 'c70 h100 fe1 b1 f4 n6 o6 '
_shelx_space_group_comment
;
The symmetry employed for this shelxl refinement is uniquely defined
by the following loop, which should always be used as a source of
symmetry information in preference to the above space-group names.
They are only intended as comments.
;
_reflns_odcompleteness_completeness 99.73
_reflns_odcompleteness_iscentric 1
_reflns_odcompleteness_theta 27.42
_olex2_refinement_description
;
1. Fixed Uiso
 At 1.2 times of:
  All C(H) groups, All C(H,H) groups
 At 1.5 times of:
  All C(H,H,H) groups
2. Others
 Sof(F6B)=Sof(F7B)=Sof(F8B)=1-FVAR(1)
 Sof(F6A)=Sof(F7A)=Sof(F8A)=FVAR(1)
3.a Secondary CH2 refined with riding coordinates:
 C4(H4A,H4B), C12(H12A,H12B), C19(H19A,H19B), C27(H27A,H27B)
3.b Aromatic/amide H refined with riding coordinates:
 C7(H7), C8(H8), C9(H9), C22(H22), C23(H23), C24(H24)
3.c Idealised Me refined as rotating group:
 C1(H1A,H1B,H1C), C2(H2A,H2B,H2C), C14(H14A,H14B,H14C), C15(H15A,H15B,H15C),
 C16(H16A,H16B,H16C), C17(H17A,H17B,H17C), C29(H29A,H29B,H29C), C30(H30A,H30B,
 H30C)
;
_shelx_shelxl_version_number 2014/7
_olex2_submission_special_instructions 'No special instructions were received'
_solvent_exptl_crystal_recrystallization_method methanol

loop_
_space_group_symop_operation_xyz
'x, y, z'
'-x+1/2, -y, z+1/2'
'x+1/2, -y+1/2, -z'
'-x, y+1/2, -z+1/2'
'-x, -y, -z'
'x-1/2, y, -z-1/2'
'-x-1/2, y-1/2, z'
'x, -y-1/2, z-1/2'

loop_
_atom_site_label
_atom_site_type_symbol
_atom_site_fract_x
_atom_site_fract_y
_atom_site_fract_z
_atom_site_U_iso_or_equiv
_atom_site_adp_type
_atom_site_occupancy
_atom_site_site_symmetry_order
_atom_site_calc_flag
_atom_site_refinement_flags_posn
_atom_site_refinement_flags_occupancy
_atom_site_disorder_assembly
_atom_site_disorder_group
Fe1 Fe 0.59991(2) 0.68883(2) 0.37764(2) 0.02923(10) Uani 1 1 d . . . .
O1 O 0.69276(15) 0.70464(11) 0.53686(7) 0.0493(5) Uani 1 1 d . . . .
O2 O 0.71771(17) 0.52055(10) 0.30083(9) 0.0564(5) Uani 1 1 d . . . .
O3 O 0.66990(13) 0.87994(8) 0.31978(8) 0.0424(4) Uani 1 1 d . . . .
O4 O 0.29547(14) 0.65156(12) 0.38650(9) 0.0573(6) Uani 1 1 d . . . .
N1 N 0.61561(14) 0.72507(10) 0.46063(8) 0.0323(4) Uani 1 1 d . . . .
N2 N 0.69896(14) 0.62308(10) 0.41358(9) 0.0353(4) Uani 1 1 d . . . .
N3 N 0.63370(17) 0.61497(10) 0.31712(8) 0.0390(5) Uani 1 1 d . . . .
N4 N 0.68308(14) 0.77212(9) 0.34449(8) 0.0318(4) Uani 1 1 d . . . .
N5 N 0.49360(13) 0.75771(10) 0.35352(7) 0.0296(4) Uani 1 1 d . . . .
N6 N 0.45799(15) 0.64073(10) 0.39617(8) 0.0351(4) Uani 1 1 d . . . .
C1 C 0.4734(2) 0.78827(19) 0.49523(14) 0.0598(8) Uani 1 1 d . . . .
H1A H 0.4526 0.8036 0.4605 0.090 Uiso 1 1 calc GR . . .
H1B H 0.4537 0.8212 0.5217 0.090 Uiso 1 1 calc GR . . .
H1C H 0.4427 0.7450 0.5030 0.090 Uiso 1 1 calc GR . . .
C2 C 0.6331(3) 0.84486(15) 0.47937(13) 0.0598(8) Uani 1 1 d . . . .
H2A H 0.7041 0.8392 0.4814 0.090 Uiso 1 1 calc GR . . .
H2B H 0.6129 0.8814 0.5026 0.090 Uiso 1 1 calc GR . . .
H2C H 0.6143 0.8556 0.4433 0.090 Uiso 1 1 calc GR . . .
C3 C 0.58344(18) 0.78046(13) 0.49607(10) 0.0377(5) Uani 1 1 d . . . .
C4 C 0.6203(2) 0.75622(17) 0.54934(11) 0.0543(8) Uani 1 1 d . . . .
H4A H 0.6505 0.7935 0.5692 0.065 Uiso 1 1 calc R . . .
H4B H 0.5661 0.7372 0.5703 0.065 Uiso 1 1 calc R . . .
C5 C 0.67486(17) 0.68911(12) 0.48710(10) 0.0355(5) Uani 1 1 d . . . .
C6 C 0.72374(18) 0.63018(13) 0.46401(10) 0.0382(5) Uani 1 1 d . . . .
C7 C 0.7850(2) 0.58558(14) 0.48919(13) 0.0481(7) Uani 1 1 d . . . .
H7 H 0.8006 0.5908 0.5252 0.058 Uiso 1 1 calc R . . .
C8 C 0.8232(2) 0.53278(15) 0.46017(14) 0.0556(8) Uani 1 1 d . . . .
H8 H 0.8671 0.5021 0.4761 0.067 Uiso 1 1 calc R . . .
C9 C 0.7974(2) 0.52484(14) 0.40836(14) 0.0534(7) Uani 1 1 d . . . .
H9 H 0.8223 0.4885 0.3883 0.064 Uiso 1 1 calc R . . .
C10 C 0.73434(19) 0.57109(12) 0.38618(11) 0.0410(6) Uani 1 1 d . . . .
C11 C 0.6937(2) 0.57034(12) 0.33284(11) 0.0428(6) Uani 1 1 d . . . .
C12 C 0.6546(3) 0.52861(16) 0.25504(13) 0.0640(9) Uani 1 1 d . . . .
H12A H 0.6048 0.4926 0.2537 0.077 Uiso 1 1 calc R . . .
H12B H 0.6934 0.5274 0.2223 0.077 Uiso 1 1 calc R . . .
C13 C 0.6059(2) 0.59785(13) 0.26223(11) 0.0473(7) Uani 1 1 d . . . .
C14 C 0.4958(3) 0.5945(2) 0.25742(14) 0.0709(10) Uani 1 1 d . . . .
H14A H 0.4702 0.5613 0.2822 0.106 Uiso 1 1 calc GR . . .
H14B H 0.4781 0.5813 0.2217 0.106 Uiso 1 1 calc GR . . .
H14C H 0.4678 0.6386 0.2653 0.106 Uiso 1 1 calc GR . . .
C15 C 0.6480(3) 0.64968(16) 0.22518(13) 0.0742(11) Uani 1 1 d . . . .
H15A H 0.6208 0.6939 0.2335 0.111 Uiso 1 1 calc GR . . .
H15B H 0.6313 0.6378 0.1890 0.111 Uiso 1 1 calc GR . . .
H15C H 0.7193 0.6509 0.2290 0.111 Uiso 1 1 calc GR . . .
C16 C 0.8383(3) 0.7944(3) 0.38895(15) 0.0847(14) Uani 1 1 d . . . .
H16A H 0.8048 0.8249 0.4131 0.127 Uiso 1 1 calc GR . . .
H16B H 0.9059 0.8093 0.3841 0.127 Uiso 1 1 calc GR . . .
H16C H 0.8379 0.7489 0.4036 0.127 Uiso 1 1 calc GR . . .
C17 C 0.8373(2) 0.74929(16) 0.29805(16) 0.0677(10) Uani 1 1 d . . . .
H17A H 0.8399 0.7035 0.3119 0.102 Uiso 1 1 calc GR . . .
H17B H 0.9038 0.7656 0.2920 0.102 Uiso 1 1 calc GR . . .
H17C H 0.8010 0.7494 0.2650 0.102 Uiso 1 1 calc GR . . .
C18 C 0.78654(17) 0.79442(13) 0.33701(11) 0.0387(6) Uani 1 1 d . . . .
C19 C 0.7735(2) 0.86552(14) 0.31476(15) 0.0547(8) Uani 1 1 d . . . .
H19A H 0.8127 0.8983 0.3349 0.066 Uiso 1 1 calc R . . .
H19B H 0.7939 0.8672 0.2776 0.066 Uiso 1 1 calc R . . .
C20 C 0.62884(17) 0.82230(11) 0.33326(9) 0.0308(5) Uani 1 1 d . . . .
C21 C 0.52149(17) 0.81768(11) 0.33630(9) 0.0307(5) Uani 1 1 d . . . .
C22 C 0.45454(19) 0.86746(13) 0.32429(10) 0.0400(6) Uani 1 1 d . . . .
H22 H 0.4753 0.9100 0.3117 0.048 Uiso 1 1 calc R . . .
C23 C 0.35643(19) 0.85309(15) 0.33117(11) 0.0444(6) Uani 1 1 d . . . .
H23 H 0.3088 0.8865 0.3238 0.053 Uiso 1 1 calc R . . .
C24 C 0.32693(18) 0.79068(15) 0.34874(10) 0.0415(6) Uani 1 1 d . . . .
H24 H 0.2596 0.7803 0.3530 0.050 Uiso 1 1 calc R . . .
C25 C 0.39853(16) 0.74402(13) 0.35987(9) 0.0338(5) Uani 1 1 d . . . .
C26 C 0.38565(17) 0.67615(14) 0.38137(10) 0.0371(5) Uani 1 1 d . . . .
C27 C 0.3112(2) 0.58095(18) 0.40088(15) 0.0652(9) Uani 1 1 d . . . .
H27A H 0.3029 0.5513 0.3701 0.078 Uiso 1 1 calc R . . .
H27B H 0.2649 0.5669 0.4286 0.078 Uiso 1 1 calc R . . .
C28 C 0.4163(2) 0.57877(14) 0.42081(11) 0.0454(6) Uani 1 1 d . . . .
C29 C 0.4211(2) 0.58725(17) 0.47977(12) 0.0573(8) Uani 1 1 d . . . .
H29A H 0.4893 0.5930 0.4906 0.086 Uiso 1 1 calc GR . . .
H29B H 0.3939 0.5474 0.4968 0.086 Uiso 1 1 calc GR . . .
H29C H 0.3833 0.6268 0.4901 0.086 Uiso 1 1 calc GR . . .
C30 C 0.4717(3) 0.51659(15) 0.40358(15) 0.0644(9) Uani 1 1 d . . . .
H30A H 0.4708 0.5136 0.3653 0.097 Uiso 1 1 calc GR . . .
H30B H 0.4405 0.4767 0.4185 0.097 Uiso 1 1 calc GR . . .
H30C H 0.5394 0.5193 0.4159 0.097 Uiso 1 1 calc GR . . .
F1 F 0.64722(13) 0.57274(10) 0.69421(9) 0.0707(6) Uani 1 1 d . . . .
F2 F 0.60948(17) 0.67884(10) 0.71696(10) 0.0800(6) Uani 1 1 d . . . .
F3 F 0.49050(12) 0.60391(10) 0.70025(9) 0.0684(5) Uani 1 1 d . . . .
F4 F 0.58332(18) 0.64266(12) 0.63496(9) 0.0821(7) Uani 1 1 d . . . .
B1 B 0.5826(2) 0.62445(16) 0.68654(14) 0.0452(7) Uani 1 1 d . . . .
F5 F 0.0050(2) 0.46035(18) 0.41676(18) 0.1561(16) Uani 1 1 d . . . .
F6A F 0.0078(4) 0.51815(18) 0.35503(14) 0.101(2) Uani 0.615(6) 1 d . P A 1
F7A F 0.1533(3) 0.4826(3) 0.3875(2) 0.112(3) Uani 0.615(6) 1 d . P A 1
F8A F 0.0661(4) 0.5614(3) 0.4287(2) 0.120(3) Uani 0.615(6) 1 d . P A 1
F6B F 0.1125(5) 0.5195(3) 0.35382(19) 0.0574(17) Uani 0.385(6) 1 d . P A 2
F7B F 0.1122(7) 0.5103(4) 0.4397(2) 0.108(3) Uani 0.385(6) 1 d . P A 2
F8B F 0.0216(8) 0.5890(3) 0.4029(3) 0.105(3) Uani 0.385(6) 1 d . P A 2
B2 B 0.0597(3) 0.5139(3) 0.39795(16) 0.0692(12) Uani 1 1 d . . . .

loop_
_atom_site_aniso_label
_atom_site_aniso_U_11
_atom_site_aniso_U_22
_atom_site_aniso_U_33
_atom_site_aniso_U_23
_atom_site_aniso_U_13
_atom_site_aniso_U_12
Fe1 0.03272(17) 0.02308(16) 0.03188(18) 0.00275(13) 0.00245(12) 0.00229(12)
O1 0.0552(11) 0.0581(12) 0.0347(10) 0.0023(9) -0.0073(8) 0.0112(10)
O2 0.0778(15) 0.0326(10) 0.0587(13) -0.0076(9) 0.0115(11) 0.0141(9)
O3 0.0415(9) 0.0260(9) 0.0599(12) 0.0071(8) 0.0099(8) -0.0007(7)
O4 0.0391(10) 0.0668(14) 0.0659(14) 0.0164(11) -0.0090(9) -0.0204(10)
N1 0.0355(10) 0.0301(10) 0.0313(10) 0.0019(8) 0.0008(8) 0.0003(8)
N2 0.0354(10) 0.0267(10) 0.0437(12) 0.0044(8) 0.0022(8) 0.0027(8)
N3 0.0537(13) 0.0263(10) 0.0371(12) 0.0003(9) 0.0081(9) 0.0024(9)
N4 0.0312(9) 0.0270(10) 0.0372(11) 0.0035(8) 0.0058(8) 0.0001(7)
N5 0.0328(9) 0.0292(10) 0.0266(9) -0.0001(8) 0.0001(7) 0.0017(7)
N6 0.0397(11) 0.0317(10) 0.0340(11) 0.0024(8) 0.0007(8) -0.0081(8)
C1 0.0461(16) 0.074(2) 0.060(2) -0.0191(17) -0.0004(14) 0.0131(15)
C2 0.093(2) 0.0368(16) 0.0492(18) -0.0076(13) 0.0100(16) -0.0071(15)
C3 0.0440(14) 0.0373(13) 0.0318(13) -0.0034(10) 0.0014(10) 0.0020(10)
C4 0.0641(19) 0.062(2) 0.0366(15) -0.0009(14) -0.0012(13) 0.0160(15)
C5 0.0345(12) 0.0368(13) 0.0353(13) 0.0059(10) -0.0014(9) -0.0028(10)
C6 0.0365(12) 0.0344(13) 0.0436(15) 0.0087(11) 0.0008(10) -0.0004(10)
C7 0.0431(14) 0.0416(15) 0.0596(18) 0.0119(13) -0.0078(12) 0.0026(12)
C8 0.0478(16) 0.0391(15) 0.080(2) 0.0129(15) -0.0076(15) 0.0091(12)
C9 0.0495(16) 0.0320(14) 0.079(2) 0.0054(14) 0.0041(15) 0.0095(12)
C10 0.0402(13) 0.0272(12) 0.0558(17) 0.0044(11) 0.0077(11) 0.0025(10)
C11 0.0500(15) 0.0251(12) 0.0533(16) -0.0017(11) 0.0120(12) 0.0010(10)
C12 0.106(3) 0.0378(16) 0.0487(19) -0.0073(14) 0.0077(18) 0.0106(17)
C13 0.077(2) 0.0289(13) 0.0360(14) -0.0021(11) 0.0096(13) 0.0012(13)
C14 0.086(3) 0.080(3) 0.048(2) -0.0135(18) -0.0103(17) 0.003(2)
C15 0.141(4) 0.0394(17) 0.0427(18) 0.0056(14) 0.016(2) -0.009(2)
C16 0.0459(18) 0.144(4) 0.064(2) 0.027(2) -0.0084(16) -0.032(2)
C17 0.0536(18) 0.0449(17) 0.105(3) -0.0088(18) 0.0378(18) -0.0004(14)
C18 0.0332(12) 0.0351(13) 0.0477(15) 0.0041(11) 0.0098(10) -0.0002(10)
C19 0.0417(15) 0.0344(14) 0.088(2) 0.0086(14) 0.0184(14) -0.0010(11)
C20 0.0383(12) 0.0246(11) 0.0296(12) -0.0001(9) 0.0060(9) 0.0004(9)
C21 0.0378(12) 0.0269(11) 0.0272(11) 0.0001(9) 0.0026(9) 0.0039(9)
C22 0.0482(14) 0.0308(13) 0.0409(14) 0.0027(10) 0.0031(11) 0.0086(11)
C23 0.0411(14) 0.0522(16) 0.0400(14) 0.0033(12) -0.0008(11) 0.0156(12)
C24 0.0312(12) 0.0584(17) 0.0347(14) 0.0043(12) -0.0011(9) 0.0046(11)
C25 0.0314(11) 0.0418(13) 0.0281(11) 0.0005(10) -0.0024(9) -0.0014(10)
C26 0.0341(12) 0.0464(15) 0.0308(12) 0.0017(10) -0.0018(9) -0.0100(10)
C27 0.0622(19) 0.063(2) 0.070(2) 0.0174(17) -0.0114(16) -0.0329(17)
C28 0.0532(16) 0.0383(14) 0.0447(16) 0.0078(12) -0.0001(12) -0.0189(12)
C29 0.069(2) 0.0560(19) 0.0469(17) 0.0151(14) 0.0051(14) -0.0145(15)
C30 0.093(3) 0.0334(15) 0.067(2) 0.0058(15) 0.0073(18) -0.0136(16)
F1 0.0485(10) 0.0578(11) 0.1058(17) 0.0002(11) -0.0072(10) 0.0095(9)
F2 0.0994(16) 0.0472(11) 0.0933(17) -0.0089(11) -0.0137(13) -0.0129(10)
F3 0.0384(9) 0.0767(13) 0.0901(15) 0.0084(11) 0.0098(9) -0.0080(9)
F4 0.1096(17) 0.0727(14) 0.0640(13) 0.0204(11) 0.0141(12) -0.0026(12)
B1 0.0402(15) 0.0391(16) 0.056(2) 0.0062(14) -0.0004(13) -0.0042(12)
F5 0.115(2) 0.139(3) 0.214(4) -0.024(3) 0.100(3) -0.019(2)
F6A 0.196(6) 0.057(2) 0.051(2) -0.0006(16) -0.046(3) -0.005(3)
F7A 0.053(2) 0.109(4) 0.175(6) -0.078(4) 0.034(3) -0.035(2)
F8A 0.111(4) 0.134(6) 0.115(5) -0.092(4) -0.018(3) 0.016(4)
F6B 0.086(4) 0.050(3) 0.037(3) 0.004(2) 0.012(2) -0.006(3)
F7B 0.161(7) 0.118(6) 0.044(3) 0.022(4) -0.008(4) 0.019(6)
F8B 0.155(8) 0.069(4) 0.091(5) -0.002(4) -0.003(5) 0.055(4)
B2 0.0418(18) 0.114(4) 0.052(2) -0.025(2) 0.0032(15) -0.025(2)

loop_
_atom_type_symbol
_atom_type_description
_atom_type_scat_dispersion_real
_atom_type_scat_dispersion_imag
_atom_type_scat_source
C C 0.0033 0.0016 'International Tables Vol C Tables 4.2.6.8 and 6.1.1.4'
H H 0.0000 0.0000 'International Tables Vol C Tables 4.2.6.8 and 6.1.1.4'
B B 0.0013 0.0007 'International Tables Vol C Tables 4.2.6.8 and 6.1.1.4'
F F 0.0171 0.0103 'International Tables Vol C Tables 4.2.6.8 and 6.1.1.4'
Fe Fe 0.3463 0.8444 'International Tables Vol C Tables 4.2.6.8 and 6.1.1.4'
N N 0.0061 0.0033 'International Tables Vol C Tables 4.2.6.8 and 6.1.1.4'
O O 0.0106 0.0060 'International Tables Vol C Tables 4.2.6.8 and 6.1.1.4'

loop_
_geom_angle_atom_site_label_1
_geom_angle_atom_site_label_2
_geom_angle_atom_site_label_3
_geom_angle
N2 Fe1 N1 74.15(8)
N2 Fe1 N3 75.59(8)
N2 Fe1 N4 107.94(8)
N2 Fe1 N6 101.68(8)
N3 Fe1 N1 149.65(8)
N3 Fe1 N6 92.57(8)
N4 Fe1 N1 94.07(7)
N4 Fe1 N3 97.36(8)
N4 Fe1 N6 150.24(8)
N5 Fe1 N1 97.63(7)
N5 Fe1 N2 171.14(8)
N5 Fe1 N3 112.42(8)
N5 Fe1 N4 75.48(7)
N5 Fe1 N6 74.80(8)
N6 Fe1 N1 91.24(7)
C5 O1 C4 104.3(2)
C11 O2 C12 105.3(2)
C20 O3 C19 105.37(19)
C26 O4 C27 103.9(2)
C3 N1 Fe1 141.26(16)
C5 N1 Fe1 112.29(17)
C5 N1 C3 106.4(2)
C6 N2 Fe1 121.22(16)
C6 N2 C10 119.5(2)
C10 N2 Fe1 119.24(18)
C11 N3 Fe1 112.59(19)
C11 N3 C13 107.5(2)
C13 N3 Fe1 139.89(17)
C18 N4 Fe1 140.22(15)
C20 N4 Fe1 112.29(15)
C20 N4 C18 106.76(19)
C21 N5 Fe1 119.19(15)
C21 N5 C25 120.1(2)
C25 N5 Fe1 120.39(16)
C26 N6 Fe1 112.20(16)
C26 N6 C28 106.6(2)
C28 N6 Fe1 141.18(17)
N1 C3 C1 111.1(2)
N1 C3 C2 108.9(2)
N1 C3 C4 102.0(2)
C1 C3 C4 111.9(2)
C2 C3 C1 110.8(3)
C2 C3 C4 111.8(3)
O1 C4 C3 104.6(2)
O1 C5 C6 118.9(2)
N1 C5 O1 119.5(2)
N1 C5 C6 121.6(2)
N2 C6 C5 110.7(2)
N2 C6 C7 122.2(3)
C7 C6 C5 127.0(3)
C6 C7 C8 117.9(3)
C9 C8 C7 120.2(3)
C8 C9 C10 118.4(3)
N2 C10 C9 121.8(3)
N2 C10 C11 110.7(2)
C9 C10 C11 127.4(3)
O2 C11 C10 119.0(2)
N3 C11 O2 119.2(3)
N3 C11 C10 121.8(2)
O2 C12 C13 105.0(2)
N3 C13 C12 101.9(2)
N3 C13 C14 109.9(2)
N3 C13 C15 109.5(2)
C14 C13 C12 112.4(3)
C14 C13 C15 111.0(3)
C15 C13 C12 111.8(3)
N4 C18 C16 109.5(2)
N4 C18 C17 110.0(2)
N4 C18 C19 102.18(19)
C16 C18 C17 111.4(3)
C16 C18 C19 112.4(3)
C17 C18 C19 111.1(2)
O3 C19 C18 105.3(2)
O3 C20 C21 119.4(2)
N4 C20 O3 119.4(2)
N4 C20 C21 121.2(2)
N5 C21 C20 111.07(19)
N5 C21 C22 121.8(2)
C22 C21 C20 127.1(2)
C23 C22 C21 117.7(2)
C24 C23 C22 120.7(2)
C25 C24 C23 117.8(2)
N5 C25 C24 121.8(2)
N5 C25 C26 110.4(2)
C24 C25 C26 127.7(2)
O4 C26 C25 119.0(2)
N6 C26 O4 119.1(2)
N6 C26 C25 121.9(2)
O4 C27 C28 104.4(2)
N6 C28 C27 101.2(2)
N6 C28 C29 108.0(2)
N6 C28 C30 111.2(2)
C29 C28 C27 111.6(3)
C29 C28 C30 110.9(3)
C30 C28 C27 113.4(3)
F1 B1 F2 109.7(3)
F3 B1 F1 109.4(3)
F3 B1 F2 109.6(3)
F4 B1 F1 109.4(3)
F4 B1 F2 109.3(3)
F4 B1 F3 109.4(3)
F5 B2 F7A 102.1(4)
F5 B2 F8B 121.3(5)
F6A B2 F5 92.7(4)
F6A B2 F7A 110.7(4)
F8A B2 F5 114.1(5)
F8A B2 F6A 121.4(6)
F8A B2 F7A 112.6(4)
F6B B2 F5 130.1(4)
F6B B2 F8B 99.5(5)
F7B B2 F5 88.4(5)
F7B B2 F6B 113.5(5)
F7B B2 F8B 99.7(6)

loop_
_geom_bond_atom_site_label_1
_geom_bond_atom_site_label_2
_geom_bond_distance
Fe1 N1 2.249(2)
Fe1 N2 2.097(2)
Fe1 N3 2.184(2)
Fe1 N4 2.1838(19)
Fe1 N5 2.0930(19)
Fe1 N6 2.217(2)
O1 C4 1.464(4)
O1 C5 1.330(3)
O2 C11 1.327(3)
O2 C12 1.462(4)
O3 C19 1.452(3)
O3 C20 1.325(3)
O4 C26 1.334(3)
O4 C27 1.471(4)
N1 C3 1.494(3)
N1 C5 1.276(3)
N2 C6 1.339(3)
N2 C10 1.341(3)
N3 C11 1.275(3)
N3 C13 1.492(4)
N4 C18 1.496(3)
N4 C20 1.278(3)
N5 C21 1.330(3)
N5 C25 1.339(3)
N6 C26 1.273(3)
N6 C28 1.499(3)
C1 C3 1.514(4)
C2 C3 1.514(4)
C3 C4 1.529(4)
C5 C6 1.475(4)
C6 C7 1.381(4)
C7 C8 1.389(4)
C8 C9 1.378(5)
C9 C10 1.384(4)
C10 C11 1.471(4)
C12 C13 1.544(4)
C13 C14 1.512(5)
C13 C15 1.515(4)
C16 C18 1.503(4)
C17 C18 1.510(4)
C18 C19 1.538(4)
C20 C21 1.474(3)
C21 C22 1.385(3)
C22 C23 1.384(4)
C23 C24 1.383(4)
C24 C25 1.381(3)
C25 C26 1.471(4)
C27 C28 1.526(4)
C28 C29 1.516(4)
C28 C30 1.518(5)
F1 B1 1.373(4)
F2 B1 1.384(4)
F3 B1 1.370(3)
F4 B1 1.366(4)
F5 B2 1.389(5)
F6A B2 1.309(5)
F7A B2 1.449(6)
F8A B2 1.233(6)
F6B B2 1.343(6)
F7B B2 1.287(8)
F8B B2 1.592(8)
